data_4320847
loop_
_publ_author_name
'D. Cunningham'
'P. McArdle'
'M. Mitchell'
'N. N\'i Chonchubhair'
'M. O'Gara'
'Federico Franceschi'
'Carlo Floriani'

_publ_section_title
;
 Adduct Formation between Alkali Metal Ions and Divalent Metal
 Salicylaldimine Complexes Having Methoxy Substituents. A Structural
 Investigation
;
_journal_name_full 'Inorganic Chemistry'
_journal_page_first 1639
_journal_page_last 1649
_journal_paper_doi 10.1021/ic990496p
_journal_volume 39
_journal_year 2000
_chemical_formula_sum 'C20 H23 N3 Na Ni O8'
_chemical_formula_weight 515.11
_chemical_name_common Na(NO3)(MeOH).Ni(3-MeOsal1,3pn)
_chemical_name_systematic
;
 [Sodium nitrate / methanol (1/1)] / N.Ni'-bis(3-methoxysalicylidene)
 propane-1,3-diaminato nickel(II) (1/1)
;
_space_group_IT_number 2
_symmetry_cell_setting triclinic
_symmetry_space_group_name_Hall '-P 1'
_symmetry_space_group_name_H-M 'P -1'
_atom_sites_solution_hydrogens geom
_atom_sites_solution_primary direct
_atom_sites_solution_secondary difmap
_audit_creation_method SHELXL-97
_cell_angle_alpha 96.364(10)
_cell_angle_beta 101.924(9)
_cell_angle_gamma 96.809(10)
_cell_formula_units_Z 2
_cell_length_a 7.3554(6)
_cell_length_b 11.2778(10)
_cell_length_c 13.562(2)
_cell_measurement_reflns_used 25
_cell_measurement_temperature 293(2)
_cell_measurement_theta_max 18
_cell_measurement_theta_min 12
_cell_volume 1082.3(2)
_computing_cell_refinement 'CELDIM in CAD4-PC-Software'
_computing_data_collection 'CAD4-PC-Software (Enraf-Nonius, 1992)'
_computing_data_reduction 'XCAD (McArdle & Higgins, 1995)'
_computing_molecular_graphics 'ORTEX (P.McArdle, 1995)'
_computing_publication_material 'SHELXL-97/2 (Sheldrick,1997)'
_computing_structure_refinement 'SHELXL-97 (Sheldrick, 1997)'
_computing_structure_solution 'SHELXS-97 (Sheldrick, 1990)'
_diffrn_ambient_temperature 293(2)
_diffrn_measured_fraction_theta_full 0.736
_diffrn_measured_fraction_theta_max 0.736
_diffrn_measurement_device_type '4-circle diffractometer'
_diffrn_measurement_method 'scintillation counter'
_diffrn_radiation_monochromator graphite
_diffrn_radiation_source 'fine-focus sealed tube'
_diffrn_radiation_type MoK\a
_diffrn_radiation_wavelength 0.71069
_diffrn_reflns_av_R_equivalents 0.0397
_diffrn_reflns_av_sigmaI/netI 0.0271
_diffrn_reflns_limit_h_max 8
_diffrn_reflns_limit_h_min 0
_diffrn_reflns_limit_k_max 12
_diffrn_reflns_limit_k_min -12
_diffrn_reflns_limit_l_max 14
_diffrn_reflns_limit_l_min -14
_diffrn_reflns_number 6060
_diffrn_reflns_theta_full 31.95
_diffrn_reflns_theta_max 31.95
_diffrn_reflns_theta_min 2.23
_exptl_absorpt_coefficient_mu 0.970
_exptl_crystal_colour Ruby
_exptl_crystal_density_diffrn 1.581
_exptl_crystal_density_method 'not measured'
_exptl_crystal_description Parallelepiped
_exptl_crystal_F_000 534
_exptl_crystal_size_max 0.40
_exptl_crystal_size_mid 0.25
_exptl_crystal_size_min 0.25
_refine_diff_density_max 2.656
_refine_diff_density_min -2.442
_refine_diff_density_rms 0.291
_refine_ls_extinction_method none
_refine_ls_goodness_of_fit_ref 1.360
_refine_ls_hydrogen_treatment mixed
_refine_ls_matrix_type full
_refine_ls_number_parameters 296
_refine_ls_number_reflns 5495
_refine_ls_number_restraints 0
_refine_ls_restrained_S_all 1.360
_refine_ls_R_factor_all 0.1108
_refine_ls_R_factor_gt 0.1023
_refine_ls_shift/su_max 0.000
_refine_ls_shift/su_mean 0.000
_refine_ls_structure_factor_coef Fsqd
_refine_ls_weighting_details 'calc w=1/[\s^2^(Fo^2^)+(0.2000P)^2^+0.0000P] where P=(Fo^2^+2Fc^2^)/3'
_refine_ls_weighting_scheme calc
_refine_ls_wR_factor_gt 0.2831
_refine_ls_wR_factor_ref 0.2962
_reflns_number_gt 4589
_reflns_number_total 5495
_reflns_threshold_expression >2sigma(I)
_cod_data_source_file ic990496p_2.cif
_cod_data_source_block Na(NO3)(MeOH).NiL4
_cod_database_code 4320847

loop_
_symmetry_equiv_pos_as_xyz
'x, y, z'
'-x, -y, -z'

loop_
_atom_site_label
_atom_site_type_symbol
_atom_site_fract_x
_atom_site_fract_y
_atom_site_fract_z
_atom_site_U_iso_or_equiv
_atom_site_adp_type
_atom_site_occupancy
_atom_site_symmetry_multiplicity
_atom_site_calc_flag
_atom_site_refinement_flags
_atom_site_disorder_assembly
_atom_site_disorder_group
Ni1 Ni 0.03230(6) 0.01406(4) 0.27840(3) 0.0322(2) Uani 1 1 d . . .
Na1 Na 0.0268(3) -0.29407(16) 0.27582(14) 0.0451(4) Uani 1 1 d . . .
N1 N 0.1147(5) 0.1442(3) 0.3856(3) 0.0389(7) Uani 1 1 d . . .
N2 N -0.0606(5) 0.1093(3) 0.1752(3) 0.0416(8) Uani 1 1 d . . .
O1 O 0.1224(5) -0.0972(3) 0.3611(2) 0.0417(7) Uani 1 1 d . . .
O2 O -0.0450(4) -0.1287(3) 0.1880(2) 0.0428(7) Uani 1 1 d . . .
O3 O 0.2339(6) -0.2886(3) 0.4356(3) 0.0604(10) Uani 1 1 d . . .
O4 O -0.1390(5) -0.3553(3) 0.1024(3) 0.0558(9) Uani 1 1 d . . .
O5 O -0.3095(7) -0.3540(4) 0.3064(4) 0.0835(14) Uani 1 1 d . . .
O6 O -0.1396(6) -0.4920(4) 0.3066(4) 0.0815(14) Uani 1 1 d . . .
O7 O -0.4376(7) -0.5372(5) 0.2826(4) 0.0936(16) Uani 1 1 d . . .
O8 O 0.2824(6) -0.3587(5) 0.2030(4) 0.0785(13) Uani 1 1 d . . .
N3 N -0.2974(6) -0.4623(4) 0.2987(3) 0.0487(8) Uiso 1 1 d . . .
C1 C 0.2144(5) -0.0813(4) 0.4552(3) 0.0356(8) Uani 1 1 d . . .
C2 C 0.2798(6) -0.1823(4) 0.4996(3) 0.0392(8) Uani 1 1 d . . .
C3 C 0.3788(6) -0.1682(4) 0.5998(3) 0.0455(9) Uani 1 1 d . . .
H3 H 0.4210 -0.2345 0.6275 0.055 Uiso 1 1 calc R . .
C4 C 0.4150(8) -0.0575(5) 0.6584(3) 0.0565(12) Uani 1 1 d . . .
H4 H 0.4821 -0.0496 0.7255 0.068 Uiso 1 1 calc R . .
C5 C 0.3542(8) 0.0418(5) 0.6200(4) 0.0529(11) Uani 1 1 d . . .
H5 H 0.3780 0.1161 0.6611 0.063 Uiso 1 1 calc R . .
C6 C 0.2558(6) 0.0308(4) 0.5184(3) 0.0395(8) Uani 1 1 d . . .
C7 C 0.2005(6) 0.1362(4) 0.4788(3) 0.0423(9) Uani 1 1 d . . .
H7 H 0.2286 0.2073 0.5243 0.051 Uiso 1 1 calc R . .
C8 C 0.0850(8) 0.2703(4) 0.3722(4) 0.0540(11) Uani 1 1 d . . .
H8A H 0.1655 0.3257 0.4283 0.065 Uiso 1 1 calc R . .
H8B H -0.0444 0.2796 0.3722 0.065 Uiso 1 1 calc R . .
C9 C 0.1297(6) 0.2995(4) 0.2730(4) 0.0471(10) Uani 1 1 d . . .
H9A H 0.1473 0.3863 0.2738 0.056 Uiso 1 1 calc R . .
H9B H 0.2458 0.2706 0.2655 0.056 Uiso 1 1 calc R . .
C10 C -0.0232(8) 0.2432(5) 0.1857(4) 0.0559(12) Uani 1 1 d . . .
H10A H 0.0082 0.2662 0.1238 0.067 Uiso 1 1 calc R . .
H10B H -0.1374 0.2751 0.1928 0.067 Uiso 1 1 calc R . .
C11 C -0.1642(7) 0.0645(4) 0.0876(4) 0.0443(9) Uani 1 1 d . . .
H11 H -0.2050 0.1206 0.0458 0.053 Uiso 1 1 calc R . .
C12 C -0.2257(6) -0.0586(4) 0.0450(3) 0.0427(9) Uani 1 1 d . . .
C13 C -0.3497(7) -0.0865(5) -0.0513(4) 0.0547(12) Uani 1 1 d . . .
H13 H -0.3936 -0.0244 -0.0848 0.066 Uiso 1 1 calc R . .
C14 C -0.4070(7) -0.2038(5) -0.0966(4) 0.0558(12) Uani 1 1 d . . .
H14 H -0.4904 -0.2215 -0.1597 0.067 Uiso 1 1 calc R . .
C15 C -0.3379(6) -0.2963(5) -0.0463(3) 0.0486(10) Uani 1 1 d . . .
H15 H -0.3744 -0.3760 -0.0767 0.058 Uiso 1 1 calc R . .
C16 C -0.2159(6) -0.2706(4) 0.0481(3) 0.0430(9) Uani 1 1 d . . .
C17 C -0.1587(6) -0.1507(4) 0.0973(3) 0.0376(8) Uani 1 1 d . . .
C18 C 0.3031(11) -0.3921(5) 0.4696(4) 0.0758(19) Uani 1 1 d . . .
H18A H 0.4363 -0.3739 0.4961 0.114 Uiso 1 1 calc R . .
H18B H 0.2768 -0.4564 0.4138 0.114 Uiso 1 1 calc R . .
H18C H 0.2431 -0.4163 0.5222 0.114 Uiso 1 1 calc R . .
C19 C -0.1946(11) -0.4784(5) 0.0614(5) 0.0744(18) Uani 1 1 d . . .
H19A H -0.3276 -0.4989 0.0541 0.112 Uiso 1 1 calc R . .
H19B H -0.1299 -0.5275 0.1062 0.112 Uiso 1 1 calc R . .
H19C H -0.1641 -0.4923 -0.0040 0.112 Uiso 1 1 calc R . .
C20 C 0.3385(10) -0.2665(7) 0.1472(5) 0.0795(18) Uani 1 1 d . . .
H20A H 0.2827 -0.2899 0.0761 0.119 Uiso 1 1 calc R . .
H20B H 0.4728 -0.2546 0.1571 0.119 Uiso 1 1 calc R . .
H20C H 0.2978 -0.1928 0.1707 0.119 Uiso 1 1 calc R . .

loop_
_atom_site_aniso_label
_atom_site_aniso_U_11
_atom_site_aniso_U_22
_atom_site_aniso_U_33
_atom_site_aniso_U_23
_atom_site_aniso_U_13
_atom_site_aniso_U_12
Ni1 0.0339(3) 0.0311(3) 0.0343(4) 0.01148(19) 0.00706(18) 0.00978(18)
Na1 0.0544(10) 0.0374(9) 0.0421(10) 0.0110(7) 0.0026(7) 0.0107(7)
N1 0.0449(18) 0.0313(18) 0.046(2) 0.0101(13) 0.0167(14) 0.0097(12)
N2 0.0400(18) 0.042(2) 0.051(2) 0.0222(15) 0.0139(14) 0.0163(13)
O1 0.0557(17) 0.0336(15) 0.0346(16) 0.0114(10) 0.0002(12) 0.0130(11)
O2 0.0500(16) 0.0425(17) 0.0326(15) 0.0089(11) -0.0045(11) 0.0138(11)
O3 0.093(3) 0.0416(18) 0.0462(19) 0.0154(13) -0.0008(17) 0.0290(17)
O4 0.075(2) 0.0396(17) 0.0449(19) 0.0069(13) -0.0063(15) 0.0097(14)
O5 0.086(3) 0.058(3) 0.110(4) 0.008(2) 0.022(3) 0.026(2)
O6 0.063(2) 0.081(3) 0.116(4) 0.045(3) 0.024(2) 0.034(2)
O7 0.075(3) 0.093(4) 0.101(4) 0.018(3) 0.008(3) -0.020(3)
O8 0.067(3) 0.106(4) 0.077(3) 0.032(3) 0.023(2) 0.038(2)
C1 0.0349(18) 0.040(2) 0.036(2) 0.0138(14) 0.0101(13) 0.0084(13)
C2 0.0397(19) 0.044(2) 0.037(2) 0.0150(15) 0.0063(14) 0.0112(14)
C3 0.047(2) 0.057(3) 0.035(2) 0.0186(17) 0.0041(16) 0.0135(17)
C4 0.067(3) 0.071(3) 0.027(2) 0.0092(19) -0.0010(18) 0.009(2)
C5 0.067(3) 0.049(3) 0.040(2) 0.0053(18) 0.007(2) 0.006(2)
C6 0.042(2) 0.043(2) 0.034(2) 0.0100(14) 0.0073(14) 0.0051(14)
C7 0.051(2) 0.036(2) 0.042(2) 0.0058(15) 0.0145(16) 0.0057(15)
C8 0.074(3) 0.030(2) 0.064(3) 0.0106(18) 0.022(2) 0.0168(19)
C9 0.046(2) 0.036(2) 0.064(3) 0.0156(17) 0.0170(18) 0.0060(15)
C10 0.062(3) 0.044(3) 0.061(3) 0.023(2) 0.002(2) 0.0106(19)
C11 0.052(2) 0.050(3) 0.037(2) 0.0195(17) 0.0085(16) 0.0208(17)
C12 0.046(2) 0.052(3) 0.035(2) 0.0138(16) 0.0077(15) 0.0206(16)
C13 0.056(3) 0.071(3) 0.039(2) 0.015(2) 0.0004(18) 0.028(2)
C14 0.052(3) 0.079(3) 0.034(2) 0.006(2) -0.0025(17) 0.021(2)
C15 0.045(2) 0.063(3) 0.034(2) 0.0007(18) 0.0028(15) 0.0071(18)
C16 0.043(2) 0.051(2) 0.036(2) 0.0097(16) 0.0072(15) 0.0119(16)
C17 0.0359(18) 0.050(2) 0.0291(19) 0.0101(14) 0.0059(13) 0.0125(14)
C18 0.129(6) 0.042(3) 0.054(3) 0.015(2) -0.002(3) 0.037(3)
C19 0.097(5) 0.043(3) 0.073(4) 0.004(2) -0.003(3) 0.008(3)
C20 0.073(4) 0.092(5) 0.071(4) -0.004(3) 0.020(3) 0.006(3)

loop_
_atom_type_symbol
_atom_type_description
_atom_type_scat_dispersion_real
_atom_type_scat_dispersion_imag
_atom_type_scat_source
C C 0.0033 0.0016 'International Tables Vol C Tables 4.2.6.8 and 6.1.1.4'
H H 0.0000 0.0000 'International Tables Vol C Tables 4.2.6.8 and 6.1.1.4'
N N 0.0061 0.0033 'International Tables Vol C Tables 4.2.6.8 and 6.1.1.4'
O O 0.0106 0.0060 'International Tables Vol C Tables 4.2.6.8 and 6.1.1.4'
Ni Ni 0.3393 1.1124 'International Tables Vol C Tables 4.2.6.8 and 6.1.1.4'
Na Na 0.0362 0.0249 'International Tables Vol C Tables 4.2.6.8 and 6.1.1.4'

loop_
_geom_angle_atom_site_label_1
_geom_angle_atom_site_label_2
_geom_angle_atom_site_label_3
_geom_angle
_geom_angle_site_symmetry_1
_geom_angle_site_symmetry_3
_geom_angle_publ_flag
O2 Ni1 O1 79.38(14) . . ?
O2 Ni1 N1 171.48(14) . . ?
O1 Ni1 N1 92.51(15) . . ?
O2 Ni1 N2 91.99(16) . . ?
O1 Ni1 N2 170.75(15) . . ?
N1 Ni1 N2 96.26(16) . . ?
O2 Ni1 Na1 40.33(9) . . ?
O1 Ni1 Na1 39.26(10) . . ?
N1 Ni1 Na1 131.34(12) . . ?
N2 Ni1 Na1 132.30(13) . . ?
O1 Na1 O3 67.85(12) . . ?
O1 Na1 O2 60.63(11) . . ?
O3 Na1 O2 127.59(14) . . ?
O1 Na1 O4 127.68(13) . . ?
O3 Na1 O4 161.88(15) . . ?
O2 Na1 O4 67.05(12) . . ?
O1 Na1 O8 108.76(17) . . ?
O3 Na1 O8 85.57(16) . . ?
O2 Na1 O8 101.67(15) . . ?
O4 Na1 O8 80.36(16) . . ?
O1 Na1 O6 137.97(17) . . ?
O3 Na1 O6 87.49(16) . . ?
O2 Na1 O6 138.65(15) . . ?
O4 Na1 O6 84.43(16) . . ?
O8 Na1 O6 102.28(17) . . ?
O1 Na1 O5 104.54(15) . . ?
O3 Na1 O5 105.30(17) . . ?
O2 Na1 O5 96.31(15) . . ?
O4 Na1 O5 81.15(17) . . ?
O8 Na1 O5 146.63(17) . . ?
O6 Na1 O5 48.29(14) . . ?
O1 Na1 N3 125.82(14) . . ?
O3 Na1 N3 100.65(14) . . ?
O2 Na1 N3 116.27(13) . . ?
O4 Na1 N3 78.06(14) . . ?
O8 Na1 N3 123.40(16) . . ?
O6 Na1 N3 24.40(12) . . ?
O5 Na1 N3 24.53(13) . . ?
O1 Na1 Ni1 30.25(8) . . ?
O3 Na1 Ni1 97.97(10) . . ?
O2 Na1 Ni1 30.53(8) . . ?
O4 Na1 Ni1 97.52(10) . . ?
O8 Na1 Ni1 109.90(14) . . ?
O6 Na1 Ni1 147.65(13) . . ?
O5 Na1 Ni1 99.88(11) . . ?
N3 Na1 Ni1 124.36(10) . . ?
C7 N1 C8 111.8(4) . . ?
C7 N1 Ni1 125.7(3) . . ?
C8 N1 Ni1 122.5(3) . . ?
C11 N2 C10 111.2(4) . . ?
C11 N2 Ni1 123.8(3) . . ?
C10 N2 Ni1 125.0(3) . . ?
C1 O1 Ni1 130.3(3) . . ?
C1 O1 Na1 119.0(3) . . ?
Ni1 O1 Na1 110.49(14) . . ?
C17 O2 Ni1 130.6(3) . . ?
C17 O2 Na1 118.5(3) . . ?
Ni1 O2 Na1 109.14(13) . . ?
C2 O3 C18 118.7(4) . . ?
C2 O3 Na1 118.4(2) . . ?
C18 O3 Na1 122.8(3) . . ?
C16 O4 C19 118.0(4) . . ?
C16 O4 Na1 118.8(3) . . ?
C19 O4 Na1 121.8(3) . . ?
N3 O5 Na1 93.5(3) . . ?
N3 O6 Na1 97.4(3) . . ?
C20 O8 Na1 106.7(4) . . ?
O7 N3 O5 120.7(5) . . ?
O7 N3 O6 121.5(5) . . ?
O5 N3 O6 117.8(4) . . ?
O7 N3 Na1 164.1(4) . . ?
O5 N3 Na1 61.9(3) . . ?
O6 N3 Na1 58.2(3) . . ?
O1 C1 C6 124.0(4) . . ?
O1 C1 C2 119.2(4) . . ?
C6 C1 C2 116.7(4) . . ?
O3 C2 C3 125.1(4) . . ?
O3 C2 C1 114.2(3) . . ?
C3 C2 C1 120.7(4) . . ?
C4 C3 C2 120.5(4) . . ?
C3 C4 C5 121.2(4) . . ?
C4 C5 C6 119.7(5) . . ?
C5 C6 C1 121.2(4) . . ?
C5 C6 C7 118.7(4) . . ?
C1 C6 C7 120.0(4) . . ?
N1 C7 C6 127.3(4) . . ?
N1 C8 C9 109.9(4) . . ?
C10 C9 C8 111.0(4) . . ?
C9 C10 N2 114.4(4) . . ?
N2 C11 C12 129.4(4) . . ?
C17 C12 C13 120.5(4) . . ?
C17 C12 C11 120.2(4) . . ?
C13 C12 C11 119.3(4) . . ?
C14 C13 C12 121.1(4) . . ?
C13 C14 C15 118.9(4) . . ?
C16 C15 C14 120.7(5) . . ?
O4 C16 C15 124.8(4) . . ?
O4 C16 C17 113.9(4) . . ?
C15 C16 C17 121.3(4) . . ?
O2 C17 C12 122.4(4) . . ?
O2 C17 C16 120.2(4) . . ?
C12 C17 C16 117.4(4) . . ?

loop_
_geom_bond_atom_site_label_1
_geom_bond_atom_site_label_2
_geom_bond_distance
_geom_bond_site_symmetry_2
_geom_bond_publ_flag
Ni1 O2 1.864(3) . ?
Ni1 O1 1.864(3) . ?
Ni1 N1 1.894(4) . ?
Ni1 N2 1.921(3) . ?
Ni1 Na1 3.4667(18) . ?
Na1 O1 2.342(4) . ?
Na1 O3 2.367(4) . ?
Na1 O2 2.375(3) . ?
Na1 O4 2.397(4) . ?
Na1 O8 2.445(5) . ?
Na1 O6 2.535(5) . ?
Na1 O5 2.615(6) . ?
Na1 N3 2.957(4) . ?
N1 C7 1.309(6) . ?
N1 C8 1.490(5) . ?
N2 C11 1.284(6) . ?
N2 C10 1.488(6) . ?
O1 C1 1.297(5) . ?
O2 C17 1.317(5) . ?
O3 C2 1.362(6) . ?
O3 C18 1.414(5) . ?
O4 C16 1.374(6) . ?
O4 C19 1.416(6) . ?
O5 N3 1.230(6) . ?
O6 N3 1.232(5) . ?
O7 N3 1.218(6) . ?
O8 C20 1.423(9) . ?
C1 C6 1.410(6) . ?
C1 C2 1.433(5) . ?
C2 C3 1.385(6) . ?
C3 C4 1.369(7) . ?
C4 C5 1.371(8) . ?
C5 C6 1.402(6) . ?
C6 C7 1.425(6) . ?
C8 C9 1.510(7) . ?
C9 C10 1.477(7) . ?
C11 C12 1.425(7) . ?
C12 C17 1.401(6) . ?
C12 C13 1.410(6) . ?
C13 C14 1.373(8) . ?
C14 C15 1.396(7) . ?
C15 C16 1.382(6) . ?
C16 C17 1.414(6) . ?
